data_7210978
loop_
_publ_author_name
'Cai, Li-Zhen'
'Wang, Ming-Sheng'
'Wang, Shuai-Hua'
'Li, Pei-Xin'
'Guo, Guo-Cong'
'Huang, Jin-Shun'

_publ_section_title
;
 Syntheses, structures, and magnetic properties of one-dimensional
 coordination polymers based on N-succinopyridine ligand
;
_journal_issue 38
_journal_name_full CrystEngComm
_journal_page_first 7670
_journal_paper_doi 10.1039/c3ce41050a
_journal_volume 15
_journal_year 2013
_chemical_formula_moiety 'C9 H12 Cu N O6, Cl, 2(H2 O)'
_chemical_formula_sum 'C9 H16 Cl Cu N O8'
_chemical_formula_weight 365.22
_chemical_name_systematic
;
?
;
_space_group_IT_number 2
_symmetry_cell_setting triclinic
_symmetry_space_group_name_Hall '-P 1'
_symmetry_space_group_name_H-M 'P -1'
_atom_sites_solution_hydrogens geom
_atom_sites_solution_primary direct
_atom_sites_solution_secondary difmap
_audit_creation_method SHELXL-97
_cell_angle_alpha 77.724(17)
_cell_angle_beta 80.631(17)
_cell_angle_gamma 62.901(11)
_cell_formula_units_Z 2
_cell_length_a 8.820
_cell_length_b 8.95830(10)
_cell_length_c 10.4738(5)
_cell_measurement_temperature 293(2)
_cell_measurement_theta_max 27.4719
_cell_measurement_theta_min 2.5862
_cell_volume 717.79(9)
_computing_cell_refinement 'CrystalClear (Rigaku Corp., 2002)'
_computing_data_collection 'CrystalClear (Rigaku Corp., 2002)'
_computing_data_reduction 'CrystalClear (Rigaku Corp., 2002)'
_computing_publication_material 'Siemens SHELXTL^TM^ 5'
_computing_structure_refinement 'Siemens SHELXTL^TM^ 5'
_computing_structure_solution 'Siemens SHELXTL^TM^ 5'
_diffrn_ambient_temperature 293(2)
_diffrn_measured_fraction_theta_full 0.975
_diffrn_measured_fraction_theta_max 0.975
_diffrn_measurement_device_type 'Rigaku Mercury CCD'
_diffrn_measurement_method \w
_diffrn_radiation_monochromator graphite
_diffrn_radiation_source 'fine-focus sealed tube'
_diffrn_radiation_type MoK\a
_diffrn_radiation_wavelength 0.71073
_diffrn_reflns_av_R_equivalents 0.0311
_diffrn_reflns_av_sigmaI/netI 0.0451
_diffrn_reflns_limit_h_max 10
_diffrn_reflns_limit_h_min -10
_diffrn_reflns_limit_k_max 10
_diffrn_reflns_limit_k_min -7
_diffrn_reflns_limit_l_max 12
_diffrn_reflns_limit_l_min -12
_diffrn_reflns_number 4668
_diffrn_reflns_theta_full 25.00
_diffrn_reflns_theta_max 25.00
_diffrn_reflns_theta_min 2.75
_exptl_absorpt_coefficient_mu 1.742
_exptl_absorpt_correction_T_max 1.0000
_exptl_absorpt_correction_T_min 0.6364
_exptl_absorpt_correction_type multi-scan
_exptl_absorpt_process_details 'Sphere (Rigaku CrystalClear)'
_exptl_crystal_colour blue
_exptl_crystal_density_diffrn 1.690
_exptl_crystal_density_method 'not measured'
_exptl_crystal_description Prism
_exptl_crystal_F_000 374
_exptl_crystal_size_max 0.17
_exptl_crystal_size_mid 0.133
_exptl_crystal_size_min 0.112
_refine_diff_density_max 1.305
_refine_diff_density_min -0.638
_refine_diff_density_rms 0.097
_refine_ls_extinction_method none
_refine_ls_goodness_of_fit_ref 1.172
_refine_ls_hydrogen_treatment mixed
_refine_ls_matrix_type full
_refine_ls_number_parameters 209
_refine_ls_number_reflns 2465
_refine_ls_number_restraints 24
_refine_ls_restrained_S_all 1.202
_refine_ls_R_factor_all 0.0555
_refine_ls_R_factor_gt 0.0487
_refine_ls_shift/su_max 0.000
_refine_ls_shift/su_mean 0.000
_refine_ls_structure_factor_coef Fsqd
_refine_ls_weighting_details 'calc w=1/[\s^2^(Fo^2^)+(0.0688P)^2^+0.3523P] where P=(Fo^2^+2Fc^2^)/3'
_refine_ls_weighting_scheme calc
_refine_ls_wR_factor_gt 0.1294
_refine_ls_wR_factor_ref 0.1351
_reflns_number_gt 2184
_reflns_number_total 2465
_reflns_threshold_expression >2sigma(I)
_cod_data_source_file c3ce41050a.txt
_cod_data_source_block compound1
_cod_depositor_comments
;
The following automatic conversions were performed:

'_symmetry_cell_setting' value 'Triclinic' changed to 'triclinic'
according to /home/saulius/struct/CIF-dictionaries/cif_core.dic
dictionary named 'cif_core.dic' version 2.4.2 from
2011-04-26.

'_exptl_absorpt_correction_type' value 'Multi-scan'
changed to 'multi-scan' according to
/home/saulius/struct/CIF-dictionaries/cif_core.dic dictionary named
'cif_core.dic' version 2.4.2 from 2011-04-26.

Automatic conversion script
Id: cif_fix_values 1891 2012-01-12 08:04:46Z andrius 
;
_cod_original_cell_volume 717.82(4)
_cod_original_sg_symbol_H-M P-1
_cod_database_code 7210978

loop_
_symmetry_equiv_pos_as_xyz
'x, y, z'
'-x, -y, -z'

loop_
_atom_site_label
_atom_site_type_symbol
_atom_site_fract_x
_atom_site_fract_y
_atom_site_fract_z
_atom_site_U_iso_or_equiv
_atom_site_adp_type
_atom_site_occupancy
_atom_site_symmetry_multiplicity
_atom_site_calc_flag
_atom_site_refinement_flags
Cu1 Cu 0.17717(5) 0.84362(6) 0.56019(5) 0.0279(2) Uani 1 1 d .
Cl1 Cl 0.25265(19) 0.9914(2) 0.13851(13) 0.0589(4) Uani 1 1 d .
O1 O 0.4044(4) 0.8169(4) 0.5768(3) 0.0355(7) Uani 1 1 d .
O1W O 0.2467(4) 0.7541(4) 0.3924(3) 0.0391(8) Uani 1 1 d D
H1WA H 0.324(5) 0.656(3) 0.383(5) 0.059 Uiso 1 1 d D
H1WB H 0.249(7) 0.813(5) 0.318(3) 0.059 Uiso 1 1 d D
O2W O 0.1199(4) 0.8885(5) 0.7411(3) 0.0433(8) Uani 1 1 d D
H2WA H 0.015(2) 0.922(7) 0.767(6) 0.065 Uiso 1 1 d D
H2WB H 0.151(6) 0.954(6) 0.765(5) 0.065 Uiso 1 1 d D
O2 O 0.4813(4) 0.5422(4) 0.6458(4) 0.0470(9) Uani 1 1 d .
O3 O 0.9432(3) 0.8833(4) 0.5500(3) 0.0317(7) Uani 1 1 d .
O3W O 0.2634(7) 1.0445(7) 0.8313(4) 0.0683(12) Uani 1 1 d D
O4 O 1.0159(5) 0.6152(5) 0.6276(4) 0.0602(10) Uani 1 1 d U
O4W O 1.3020(6) 0.3232(6) 0.6897(5) 0.0671(11) Uani 1 1 d D
N1 N 0.7175(4) 0.5808(5) 0.7817(3) 0.0335(8) Uani 1 1 d .
C1 C 0.8388(6) 0.4248(6) 0.8205(5) 0.0422(11) Uani 1 1 d .
H1A H 0.9080 0.3564 0.7588 0.051 Uiso 1 1 calc R
C2 C 0.8603(8) 0.3664(7) 0.9515(6) 0.0598(15) Uani 1 1 d .
H2A H 0.9435 0.2580 0.9788 0.072 Uiso 1 1 calc R
C3 C 0.7584(8) 0.4686(8) 1.0425(6) 0.0633(16) Uani 1 1 d U
H3A H 0.7727 0.4303 1.1315 0.076 Uiso 1 1 calc R
C4 C 0.6354(8) 0.6278(8) 1.0001(5) 0.0606(16) Uani 1 1 d .
H4A H 0.5650 0.6982 1.0603 0.073 Uiso 1 1 calc R
C5 C 0.6174(6) 0.6816(7) 0.8701(5) 0.0461(12) Uani 1 1 d .
H5A H 0.5346 0.7898 0.8414 0.055 Uiso 1 1 calc R
C6 C 0.5101(5) 0.6663(6) 0.6188(4) 0.0310(10) Uani 1 1 d .
C7 C 0.6903(5) 0.6427(6) 0.6383(4) 0.0327(10) Uani 1 1 d .
H7A H 0.7735 0.5522 0.5902 0.039 Uiso 1 1 calc R
C8 C 0.7227(5) 0.7965(6) 0.5903(5) 0.0359(10) Uani 1 1 d .
H8A H 0.6540 0.8818 0.6457 0.043 Uiso 1 1 calc R
H8B H 0.6866 0.8432 0.5021 0.043 Uiso 1 1 calc R
C9 C 0.9076(5) 0.7590(5) 0.5898(5) 0.0341(10) Uani 1 1 d .
H3WA H 0.262(11) 1.032(9) 0.9141(12) 0.11(3) Uiso 1 1 d D
H3WB H 0.279(12) 1.133(7) 0.803(6) 0.12(4) Uiso 1 1 d D
H4WB H 1.381(6) 0.338(8) 0.713(7) 0.08(2) Uiso 1 1 d D
H4WA H 1.221(7) 0.422(4) 0.676(9) 0.13(4) Uiso 1 1 d D

loop_
_atom_site_aniso_label
_atom_site_aniso_U_11
_atom_site_aniso_U_22
_atom_site_aniso_U_33
_atom_site_aniso_U_23
_atom_site_aniso_U_13
_atom_site_aniso_U_12
Cu1 0.0181(3) 0.0289(4) 0.0372(3) -0.0009(2) -0.0079(2) -0.0107(2)
Cl1 0.0567(8) 0.0706(10) 0.0446(7) -0.0077(7) 0.0060(6) -0.0275(7)
O1 0.0223(14) 0.0339(18) 0.0515(19) 0.0004(15) -0.0121(13) -0.0134(13)
O1W 0.0346(17) 0.0357(18) 0.0447(18) -0.0096(15) -0.0063(14) -0.0110(14)
O2W 0.0320(17) 0.059(2) 0.0409(18) -0.0087(16) -0.0048(14) -0.0209(16)
O2 0.0332(17) 0.0336(18) 0.078(2) -0.0057(17) -0.0075(16) -0.0177(15)
O3 0.0230(14) 0.0323(17) 0.0413(17) 0.0016(14) -0.0080(12) -0.0149(13)
O3W 0.092(3) 0.079(3) 0.051(2) -0.015(2) -0.014(2) -0.048(3)
O4 0.0555(13) 0.0580(13) 0.0678(14) -0.0021(9) -0.0042(9) -0.0287(10)
O4W 0.055(3) 0.061(3) 0.089(3) -0.010(2) -0.015(2) -0.027(2)
N1 0.0269(18) 0.037(2) 0.034(2) -0.0002(17) -0.0091(15) -0.0123(16)
C1 0.037(2) 0.038(3) 0.045(3) -0.004(2) -0.010(2) -0.009(2)
C2 0.064(4) 0.045(3) 0.052(3) 0.008(3) -0.022(3) -0.009(3)
C3 0.0648(18) 0.0632(18) 0.0611(18) -0.0098(10) -0.0062(10) -0.0267(11)
C4 0.073(4) 0.057(4) 0.045(3) -0.014(3) -0.005(3) -0.021(3)
C5 0.043(3) 0.036(3) 0.048(3) -0.007(2) -0.008(2) -0.006(2)
C6 0.0212(19) 0.039(3) 0.036(2) -0.009(2) -0.0045(17) -0.0146(19)
C7 0.024(2) 0.034(2) 0.042(2) -0.003(2) -0.0117(17) -0.0114(18)
C8 0.028(2) 0.034(2) 0.046(3) -0.002(2) -0.0053(19) -0.0157(19)
C9 0.027(2) 0.025(2) 0.047(3) 0.001(2) -0.0094(19) -0.0093(18)

loop_
_atom_type_symbol
_atom_type_description
_atom_type_scat_dispersion_real
_atom_type_scat_dispersion_imag
_atom_type_scat_source
C C 0.0033 0.0016 'International Tables Vol C Tables 4.2.6.8 and 6.1.1.4'
H H 0.0000 0.0000 'International Tables Vol C Tables 4.2.6.8 and 6.1.1.4'
N N 0.0061 0.0033 'International Tables Vol C Tables 4.2.6.8 and 6.1.1.4'
O O 0.0106 0.0060 'International Tables Vol C Tables 4.2.6.8 and 6.1.1.4'
Cl Cl 0.1484 0.1585 'International Tables Vol C Tables 4.2.6.8 and 6.1.1.4'
Cu Cu 0.3201 1.2651 'International Tables Vol C Tables 4.2.6.8 and 6.1.1.4'

loop_
_geom_angle_atom_site_label_1
_geom_angle_atom_site_label_2
_geom_angle_atom_site_label_3
_geom_angle
_geom_angle_site_symmetry_1
_geom_angle_site_symmetry_3
O1 Cu1 O3 176.12(13) . 1_455
O1 Cu1 O2W 87.49(14) . .
O3 Cu1 O2W 89.55(13) 1_455 .
O1 Cu1 O1W 92.70(13) . .
O3 Cu1 O1W 90.67(13) 1_455 .
O2W Cu1 O1W 169.39(15) . .
O1 Cu1 O3 100.66(12) . 2_676
O3 Cu1 O3 77.38(12) 1_455 2_676
O2W Cu1 O3 99.86(13) . 2_676
O1W Cu1 O3 90.54(13) . 2_676
O1 Cu1 Cu1 135.47(9) . 2_576
O3 Cu1 Cu1 42.49(9) 1_455 2_576
O2W Cu1 Cu1 96.54(10) . 2_576
O1W Cu1 Cu1 90.76(10) . 2_576
O3 Cu1 Cu1 34.89(7) 2_676 2_576
O1 Cu1 Cu1 61.02(9) . 2_666
O3 Cu1 Cu1 122.72(9) 1_455 2_666
O2W Cu1 Cu1 118.66(11) . 2_666
O1W Cu1 Cu1 53.04(10) . 2_666
O3 Cu1 Cu1 134.63(8) 2_676 2_666
Cu1 Cu1 Cu1 143.43(2) 2_576 2_666
O1 Cu1 Cu1 28.36(9) . 2_676
O3 Cu1 Cu1 149.63(9) 1_455 2_676
O2W Cu1 Cu1 93.46(10) . 2_676
O1W Cu1 Cu1 91.70(10) . 2_676
O3 Cu1 Cu1 72.32(7) 2_676 2_676
Cu1 Cu1 Cu1 107.19(2) 2_576 2_676
Cu1 Cu1 Cu1 81.782(11) 2_666 2_676
C6 O1 Cu1 114.8(3) . .
Cu1 O1W H1WA 124(3) . .
Cu1 O1W H1WB 124(3) . .
H1WA O1W H1WB 104(2) . .
Cu1 O2W H2WA 115(4) . .
Cu1 O2W H2WB 119(4) . .
H2WA O2W H2WB 106(2) . .
C9 O3 Cu1 117.3(3) . 1_655
C9 O3 Cu1 139.6(3) . 2_676
Cu1 O3 Cu1 102.62(12) 1_655 2_676
H3WA O3W H3WB 105(3) . .
H4WB O4W H4WA 105(3) . .
C1 N1 C5 120.7(4) . .
C1 N1 C7 119.8(4) . .
C5 N1 C7 119.6(4) . .
N1 C1 C2 119.8(5) . .
N1 C1 H1A 120.1 . .
C2 C1 H1A 120.1 . .
C1 C2 C3 119.9(5) . .
C1 C2 H2A 120.0 . .
C3 C2 H2A 120.0 . .
C4 C3 C2 119.1(6) . .
C4 C3 H3A 120.5 . .
C2 C3 H3A 120.5 . .
C5 C4 C3 119.5(5) . .
C5 C4 H4A 120.2 . .
C3 C4 H4A 120.2 . .
N1 C5 C4 121.0(5) . .
N1 C5 H5A 119.5 . .
C4 C5 H5A 119.5 . .
O2 C6 O1 126.1(4) . .
O2 C6 C7 118.1(4) . .
O1 C6 C7 115.8(4) . .
C8 C7 N1 111.4(4) . .
C8 C7 C6 115.3(4) . .
N1 C7 C6 107.1(3) . .
C8 C7 H7A 107.6 . .
N1 C7 H7A 107.6 . .
C6 C7 H7A 107.6 . .
C7 C8 C9 113.1(4) . .
C7 C8 H8A 109.0 . .
C9 C8 H8A 109.0 . .
C7 C8 H8B 109.0 . .
C9 C8 H8B 109.0 . .
H8A C8 H8B 107.8 . .
O4 C9 O3 122.6(4) . .
O4 C9 C8 121.2(4) . .
O3 C9 C8 116.2(4) . .

loop_
_geom_bond_atom_site_label_1
_geom_bond_atom_site_label_2
_geom_bond_distance
_geom_bond_site_symmetry_2
Cu1 O1 1.939(3) .
Cu1 O3 1.945(3) 1_455
Cu1 O2W 1.958(3) .
Cu1 O1W 1.977(3) .
Cu1 O3 2.297(3) 2_676
Cu1 Cu1 3.3182(11) 2_576
Cu1 Cu1 6.3989(14) 2_666
Cu1 Cu1 7.2504(10) 2_676
O1 C6 1.272(5) .
O1W H1WA 0.847(10) .
O1W H1WB 0.848(10) .
O2W H2WA 0.846(10) .
O2W H2WB 0.846(11) .
O2 C6 1.216(6) .
O3 C9 1.261(5) .
O3 Cu1 1.945(3) 1_655
O3 Cu1 2.297(3) 2_676
O3W H3WA 0.850(11) .
O3W H3WB 0.849(11) .
O4 C9 1.230(6) .
O4W H4WB 0.849(11) .
O4W H4WA 0.850(11) .
N1 C1 1.342(6) .
N1 C5 1.348(6) .
N1 C7 1.504(6) .
C1 C2 1.372(7) .
C1 H1A 0.9300 .
C2 C3 1.377(8) .
C2 H2A 0.9300 .
C3 C4 1.374(8) .
C3 H3A 0.9300 .
C4 C5 1.354(7) .
C4 H4A 0.9300 .
C5 H5A 0.9300 .
C6 C7 1.548(5) .
C7 C8 1.500(6) .
C7 H7A 0.9800 .
C8 C9 1.507(6) .
C8 H8A 0.9700 .
C8 H8B 0.9700 .

loop_
_geom_hbond_atom_site_label_D
_geom_hbond_atom_site_label_H
_geom_hbond_atom_site_label_A
_geom_hbond_distance_DH
_geom_hbond_distance_HA
_geom_hbond_distance_DA
_geom_hbond_angle_DHA
_geom_hbond_site_symmetry_A
O1W H1WB Cl1 0.848(10) 2.198(12) 3.041(4) 173(5) .
O1W H1WA O2 0.847(10) 1.863(15) 2.701(4) 170(5) 2_666
O2W H2WA Cl1 0.846(10) 2.250(14) 3.091(3) 173(5) 2_576
O2W H2WB O3W 0.846(11) 1.821(18) 2.648(6) 165(6) .
O3W H3WA Cl1 0.850(11) 2.294(12) 3.144(5) 178(7) 1_556
O3W H3WB O4W 0.849(11) 1.93(2) 2.754(7) 163(7) 1_465
O4W H4WB O2 0.849(11) 2.31(5) 2.961(5) 134(6) 1_655
O4W H4WA O4 0.850(11) 1.895(19) 2.726(6) 166(7) .
